data_1553327
loop_
_publ_author_name
'Zhu, Yu-Xun'
'Zhang, Zhao-Xin'
'Yan, Hui-Min'
'Lu, Di'
'Zhang, Huan-Ping'
'Li, Li'
'Liu, Yun-Bao'
'Li, Yong'

_publ_section_title
;
 Antinociceptive Diterpenoids from the Leaves and Twigs of Rhododendron
 decorum.
;
_journal_issue 5
_journal_name_full 'Journal of natural products'
_journal_page_first 1183
_journal_page_last 1192
_journal_paper_doi 10.1021/acs.jnatprod.7b00941
_journal_volume 81
_journal_year 2018
_chemical_formula_moiety 'C20 H32 O4, H2 O'
_chemical_formula_sum 'C20 H34 O5'
_chemical_formula_weight 354.47
_space_group_crystal_system monoclinic
_space_group_IT_number 4
_space_group_name_Hall 'P 2yb'
_space_group_name_H-M_alt 'P 1 21 1'
_atom_sites_solution_hydrogens mixed
_audit_creation_date 2017-04-25
_audit_creation_method
;
  Olex2 1.1
  (compiled 2011.02.15 svn.r1672, GUI svn.r3494)
;
_cell_angle_alpha 90
_cell_angle_beta 112.565(10)
_cell_angle_gamma 90
_cell_formula_units_Z 2
_cell_length_a 6.6038(6)
_cell_length_b 20.8285(14)
_cell_length_c 7.1958(6)
_cell_measurement_reflns_used 3300
_cell_measurement_temperature 105.5
_cell_measurement_theta_max 71.2463
_cell_measurement_theta_min 4.2424
_cell_volume 913.99(14)
_computing_cell_refinement
;
CrysAlisPro, Agilent Technologies,
Version 1.171.35.11 (release 16-05-2011 CrysAlis171 .NET)
(compiled May 16 2011,17:55:39)
;
_computing_data_collection
;
CrysAlisPro, Agilent Technologies,
Version 1.171.35.11 (release 16-05-2011 CrysAlis171 .NET)
(compiled May 16 2011,17:55:39)
;
_computing_data_reduction
;
CrysAlisPro, Agilent Technologies,
Version 1.171.35.11 (release 16-05-2011 CrysAlis171 .NET)
(compiled May 16 2011,17:55:39)
;
_computing_molecular_graphics
;
O. V. Dolomanov, L. J. Bourhis, R. J. Gildea, J. A. K. Howard and H. Puschmann,
OLEX2: a complete structure solution, refinement and analysis program.
J. Appl. Cryst. (2009). 42, 339-341.
;
_computing_publication_material
;
O. V. Dolomanov, L. J. Bourhis, R. J. Gildea, J. A. K. Howard and H. Puschmann,
OLEX2: a complete structure solution, refinement and analysis program.
J. Appl. Cryst. (2009). 42, 339-341.
;
_computing_structure_refinement 'SHELXL-2014/7 (Sheldrick, 2014)'
_computing_structure_solution 'A short history of SHELX (Sheldrick, 2007)/Bruker'
_diffrn_ambient_temperature 105.5
_diffrn_detector_area_resol_mean 16.0971
_diffrn_measured_fraction_theta_full 1.000
_diffrn_measured_fraction_theta_max 0.984
_diffrn_measurement_details
;
#__ type_ start__ end____ width___ exp.time_
  1 omega    6.00   60.00   1.0000    1.5000
omega____ theta____ kappa____ phi______ frames
    -       -8.5000   45.0000   90.0000 54

#__ type_ start__ end____ width___ exp.time_
  2 omega   19.00  103.00   1.0000    1.5000
omega____ theta____ kappa____ phi______ frames
    -       36.7919   77.0000  -90.0000 84

#__ type_ start__ end____ width___ exp.time_
  3 omega   13.00   78.00   1.0000    1.5000
omega____ theta____ kappa____ phi______ frames
    -       36.7919 -109.0000   84.0000 65

#__ type_ start__ end____ width___ exp.time_
  4 omega  -27.00   64.00   1.0000    1.5000
omega____ theta____ kappa____ phi______ frames
    -       36.7919  -77.0000  150.0000 91

#__ type_ start__ end____ width___ exp.time_
  5 omega  -28.00   18.00   1.0000    1.5000
omega____ theta____ kappa____ phi______ frames
    -       36.7919  -37.0000   30.0000 46

#__ type_ start__ end____ width___ exp.time_
  6 omega   22.00   47.00   1.0000    1.5000
omega____ theta____ kappa____ phi______ frames
    -       36.7919  -37.0000   30.0000 25

#__ type_ start__ end____ width___ exp.time_
  7 omega  -10.00   18.00   1.0000    1.5000
omega____ theta____ kappa____ phi______ frames
    -       36.7919  -37.0000 -180.0000 28

#__ type_ start__ end____ width___ exp.time_
  8 omega   12.00  101.00   1.0000    1.5000
omega____ theta____ kappa____ phi______ frames
    -       36.7919   77.0000    0.0000 89

#__ type_ start__ end____ width___ exp.time_
  9 omega   56.00   81.00   1.0000    2.0000
omega____ theta____ kappa____ phi______ frames
    -      108.0000  -77.0000    0.0000 25

#__ type_ start__ end____ width___ exp.time_
 10 omega  147.00  175.00   1.0000    2.0000
omega____ theta____ kappa____ phi______ frames
    -      108.0000  111.0000  -30.0000 28

#__ type_ start__ end____ width___ exp.time_
 11 omega   51.00   96.00   1.0000    2.0000
omega____ theta____ kappa____ phi______ frames
    -      108.0000  -45.0000 -150.0000 45

#__ type_ start__ end____ width___ exp.time_
 12 omega   51.00   98.00   1.0000    2.0000
omega____ theta____ kappa____ phi______ frames
    -      108.0000  -45.0000  120.0000 47

#__ type_ start__ end____ width___ exp.time_
 13 omega   46.00   92.00   1.0000    2.0000
omega____ theta____ kappa____ phi______ frames
    -      108.0000  -45.0000   30.0000 46

#__ type_ start__ end____ width___ exp.time_
 14 omega   48.00  144.00   1.0000    2.0000
omega____ theta____ kappa____ phi______ frames
    -      108.0000  -15.0000 -120.0000 96

#__ type_ start__ end____ width___ exp.time_
 15 omega  119.00  145.00   1.0000    2.0000
omega____ theta____ kappa____ phi______ frames
    -      108.0000  111.0000 -150.0000 26

#__ type_ start__ end____ width___ exp.time_
 16 omega   73.00  132.00   1.0000    2.0000
omega____ theta____ kappa____ phi______ frames
    -      108.0000  -77.0000 -150.0000 59

#__ type_ start__ end____ width___ exp.time_
 17 omega  124.00  176.00   1.0000    2.0000
omega____ theta____ kappa____ phi______ frames
    -      108.0000   45.0000 -150.0000 52

#__ type_ start__ end____ width___ exp.time_
 18 omega   38.00  115.00   1.0000    2.0000
omega____ theta____ kappa____ phi______ frames
    -      108.0000 -109.0000  178.0000 77

#__ type_ start__ end____ width___ exp.time_
 19 omega   38.00  142.00   1.0000    2.0000
omega____ theta____ kappa____ phi______ frames
    -      108.0000  -15.0000   60.0000 104

#__ type_ start__ end____ width___ exp.time_
 20 omega   38.00  101.00   1.0000    2.0000
omega____ theta____ kappa____ phi______ frames
    -      108.0000 -109.0000   84.0000 63

#__ type_ start__ end____ width___ exp.time_
 21 omega   40.00   98.00   1.0000    2.0000
omega____ theta____ kappa____ phi______ frames
    -      108.0000  -45.0000  -60.0000 58

#__ type_ start__ end____ width___ exp.time_
 22 omega   45.00   77.00   1.0000    2.0000
omega____ theta____ kappa____ phi______ frames
    -      108.0000  -45.0000 -180.0000 32

#__ type_ start__ end____ width___ exp.time_
 23 omega  103.00  152.00   1.0000    2.0000
omega____ theta____ kappa____ phi______ frames
    -      108.0000   45.0000  -90.0000 49

#__ type_ start__ end____ width___ exp.time_
 24 omega   85.00  113.00   1.0000    2.0000
omega____ theta____ kappa____ phi______ frames
    -      108.0000 -108.0000  -56.0000 28
;
_diffrn_measurement_device_type 'Xcalibur, Eos, Gemini'
_diffrn_measurement_method '\w scans'
_diffrn_orient_matrix_UB_11 0.1548198000
_diffrn_orient_matrix_UB_12 0.0502309000
_diffrn_orient_matrix_UB_13 0.1403620000
_diffrn_orient_matrix_UB_21 -0.1791449000
_diffrn_orient_matrix_UB_22 0.0516022000
_diffrn_orient_matrix_UB_23 -0.0843620000
_diffrn_orient_matrix_UB_31 -0.0887291000
_diffrn_orient_matrix_UB_32 -0.0165509000
_diffrn_orient_matrix_UB_33 0.1637392000
_diffrn_radiation_monochromator graphite
_diffrn_radiation_type 'Cu K\a'
_diffrn_radiation_wavelength 1.5418
_diffrn_reflns_av_R_equivalents 0.0258
_diffrn_reflns_av_unetI/netI 0.0368
_diffrn_reflns_Laue_measured_fraction_full 1.000
_diffrn_reflns_Laue_measured_fraction_max 0.984
_diffrn_reflns_limit_h_max 6
_diffrn_reflns_limit_h_min -7
_diffrn_reflns_limit_k_max 25
_diffrn_reflns_limit_k_min -25
_diffrn_reflns_limit_l_max 8
_diffrn_reflns_limit_l_min -5
_diffrn_reflns_number 5732
_diffrn_reflns_point_group_measured_fraction_full 0.995
_diffrn_reflns_point_group_measured_fraction_max 0.969
_diffrn_reflns_theta_full 67.684
_diffrn_reflns_theta_max 71.406
_diffrn_reflns_theta_min 4.245
_diffrn_source 'Enhance (Cu) X-ray Source'
_exptl_absorpt_coefficient_mu 0.731
_exptl_absorpt_correction_T_max 1.00000
_exptl_absorpt_correction_T_min 0.88117
_exptl_absorpt_correction_type multi-scan
_exptl_absorpt_process_details
;
CrysAlisPro, Agilent Technologies,
Version 1.171.35.11 (release 16-05-2011 CrysAlis171 .NET)
(compiled May 16 2011,17:55:39)
Empirical absorption correction using spherical harmonics,
 implemented in SCALE3 ABSPACK scaling algorithm.
;
_exptl_crystal_density_diffrn 1.288
_exptl_crystal_F_000 388
_exptl_crystal_size_max 0.400
_exptl_crystal_size_mid 0.350
_exptl_crystal_size_min 0.250
_refine_diff_density_max 0.239
_refine_diff_density_min -0.264
_refine_diff_density_rms 0.070
_refine_ls_abs_structure_details
;
 Flack x determined using 1556 quotients [(I+)-(I-)]/[(I+)+(I-)]
 (Parsons, Flack and Wagner, Acta Cryst. B69 (2013) 249-259).
;
_refine_ls_abs_structure_Flack 0.08(13)
_refine_ls_extinction_method none
_refine_ls_goodness_of_fit_ref 1.076
_refine_ls_hydrogen_treatment mixed
_refine_ls_matrix_type full
_refine_ls_number_parameters 239
_refine_ls_number_reflns 3442
_refine_ls_number_restraints 4
_refine_ls_restrained_S_all 1.076
_refine_ls_R_factor_all 0.0386
_refine_ls_R_factor_gt 0.0381
_refine_ls_shift/su_max 0.000
_refine_ls_shift/su_mean 0.000
_refine_ls_structure_factor_coef Fsqd
_refine_ls_weighting_details 'w=1/[\s^2^(Fo^2^)+(0.0696P)^2^+0.0387P] where P=(Fo^2^+2Fc^2^)/3'
_refine_ls_weighting_scheme calc
_refine_ls_wR_factor_gt 0.1001
_refine_ls_wR_factor_ref 0.1012
_reflns_Friedel_coverage 0.913
_reflns_Friedel_fraction_full 0.991
_reflns_Friedel_fraction_max 0.953
_reflns_number_gt 3395
_reflns_number_total 3442
_reflns_threshold_expression 'I > 2\s(I)'
_cod_data_source_file np7b00941_si_002.cif
_cod_data_source_block exp_4910
_cod_database_code 1553327
_reflns_odcompleteness_completeness 99.94
_reflns_odcompleteness_iscentric 1
_reflns_odcompleteness_theta 66.97
_shelx_estimated_absorpt_t_max 0.838
_shelx_estimated_absorpt_t_min 0.759
_shelx_shelxl_version_number 2014/7
_shelx_space_group_comment
;
The symmetry employed for this shelxl refinement is uniquely defined
by the following loop, which should always be used as a source of
symmetry information in preference to the above space-group names.
They are only intended as comments.
;

loop_
_space_group_symop_operation_xyz
'x, y, z'
'-x, y+1/2, -z'

loop_
_atom_site_label
_atom_site_type_symbol
_atom_site_fract_x
_atom_site_fract_y
_atom_site_fract_z
_atom_site_U_iso_or_equiv
_atom_site_adp_type
_atom_site_occupancy
_atom_site_site_symmetry_order
_atom_site_calc_flag
_atom_site_refinement_flags_posn
_atom_site_refinement_flags_adp
O2 O -0.7813(3) -0.32375(7) -0.1570(2) 0.0108(3) Uani 1 1 d . .
H2 H -0.7362 -0.2940 -0.0768 0.016 Uiso 1 1 calc R U
O4 O -1.3086(3) -0.71764(8) -0.0718(2) 0.0122(4) Uani 1 1 d . .
H4 H -1.4159 -0.6944 -0.1231 0.018 Uiso 1 1 calc R U
O1 O -0.5167(3) -0.36604(8) -0.3296(2) 0.0117(3) Uani 1 1 d . .
H1 H -0.6129 -0.3387 -0.3558 0.018 Uiso 1 1 calc R U
C12 C -0.8779(4) -0.58724(10) -0.1971(3) 0.0083(4) Uani 1 1 d . .
H12 H -0.9999 -0.5569 -0.2526 0.010 Uiso 1 1 calc R U
O3 O -0.7629(2) -0.69278(7) -0.2516(2) 0.0110(3) Uani 1 1 d . .
H3 H -0.7779 -0.7202 -0.3377 0.017 Uiso 1 1 calc R U
C11 C -0.8435(4) -0.59902(10) 0.0247(3) 0.0087(4) Uani 1 1 d . .
H11 H -0.7257 -0.6307 0.0795 0.010 Uiso 1 1 calc R U
C16 C -1.1215(4) -0.68882(11) -0.0946(3) 0.0096(4) Uani 1 1 d . .
H16 H -1.0006 -0.7195 -0.0395 0.011 Uiso 1 1 calc R U
C19 C -1.2030(4) -0.74336(11) -0.4251(4) 0.0141(5) Uani 1 1 d . .
H19A H -1.3406 -0.7598 -0.4294 0.021 Uiso 1 1 calc R U
H19B H -1.0880 -0.7730 -0.3541 0.021 Uiso 1 1 calc R U
H19C H -1.2096 -0.7380 -0.5599 0.021 Uiso 1 1 calc R U
C14 C -0.9440(4) -0.64877(10) -0.3225(3) 0.0090(4) Uani 1 1 d . .
H14 H -0.9710 -0.6379 -0.4625 0.011 Uiso 1 1 calc R U
C15 C -1.1563(4) -0.67852(10) -0.3168(3) 0.0096(4) Uani 1 1 d . .
C5 C -0.6163(4) -0.49288(10) -0.0970(3) 0.0078(4) Uani 1 1 d . .
C6 C -0.5695(4) -0.50631(10) 0.1281(3) 0.0089(4) Uani 1 1 d . .
H6 H -0.4505 -0.5379 0.1746 0.011 Uiso 1 1 calc R U
C13 C -0.6773(4) -0.55580(11) -0.2137(3) 0.0087(4) Uani 1 1 d . .
H13A H -0.7063 -0.5476 -0.3543 0.010 Uiso 1 1 calc R U
H13B H -0.5541 -0.5852 -0.1628 0.010 Uiso 1 1 calc R U
C4 C -0.4155(4) -0.46004(10) -0.1190(3) 0.0092(4) Uani 1 1 d . .
H4A H -0.2820 -0.4713 -0.0064 0.011 Uiso 1 1 calc R U
H4B H -0.4017 -0.4738 -0.2424 0.011 Uiso 1 1 calc R U
C9 C -0.7691(4) -0.53768(11) 0.1471(3) 0.0098(4) Uani 1 1 d . .
C17 C -1.0521(4) -0.62839(11) 0.0340(3) 0.0105(4) Uani 1 1 d . .
H17A H -1.0265 -0.6389 0.1725 0.013 Uiso 1 1 calc R U
H17B H -1.1697 -0.5971 -0.0127 0.013 Uiso 1 1 calc R U
C7 C -0.4842(4) -0.44526(10) 0.2541(3) 0.0101(4) Uani 1 1 d . .
H7A H -0.3305 -0.4397 0.2774 0.012 Uiso 1 1 calc R U
H7B H -0.4945 -0.4509 0.3840 0.012 Uiso 1 1 calc R U
C1 C -0.7934(4) -0.44041(10) -0.1729(3) 0.0084(4) Uani 1 1 d . .
H1A H -0.8507 -0.4367 -0.3184 0.010 Uiso 1 1 calc R U
H1B H -0.9134 -0.4484 -0.1297 0.010 Uiso 1 1 calc R U
C2 C -0.6622(4) -0.38088(11) -0.0711(3) 0.0088(4) Uani 1 1 d . .
C10 C -0.8695(4) -0.51349(11) 0.2595(3) 0.0120(5) Uani 1 1 d . .
H10A H -0.9914 -0.5342 0.2660 0.014 Uiso 1 1 calc R U
H10B H -0.8180 -0.4758 0.3317 0.014 Uiso 1 1 calc R U
C18 C -0.2600(4) -0.34640(12) 0.0066(4) 0.0126(5) Uani 1 1 d . .
H18A H -0.3054 -0.3026 0.0059 0.019 Uiso 1 1 calc R U
H18B H -0.1466 -0.3486 -0.0457 0.019 Uiso 1 1 calc R U
H18C H -0.2051 -0.3625 0.1420 0.019 Uiso 1 1 calc R U
C8 C -0.6092(4) -0.38399(11) 0.1552(3) 0.0100(4) Uani 1 1 d . .
H8A H -0.7450 -0.3820 0.1775 0.012 Uiso 1 1 calc R U
H8B H -0.5218 -0.3468 0.2196 0.012 Uiso 1 1 calc R U
C3 C -0.4544(4) -0.38671(11) -0.1235(3) 0.0097(4) Uani 1 1 d . .
C20 C -1.3498(4) -0.63406(11) -0.4308(3) 0.0115(5) Uani 1 1 d . .
H20A H -1.3267 -0.5929 -0.3658 0.017 Uiso 1 1 calc R U
H20B H -1.4831 -0.6526 -0.4311 0.017 Uiso 1 1 calc R U
H20C H -1.3607 -0.6289 -0.5669 0.017 Uiso 1 1 calc R U
O5 O -1.2019(3) -0.29169(11) -0.4537(3) 0.0254(5) Uani 1 1 d D .
H5A H -1.079(3) -0.302(2) -0.362(5) 0.038 Uiso 1 1 d D U
H5B H -1.298(4) -0.3122(17) -0.425(6) 0.038 Uiso 1 1 d D U

loop_
_atom_site_aniso_label
_atom_site_aniso_U_11
_atom_site_aniso_U_22
_atom_site_aniso_U_33
_atom_site_aniso_U_23
_atom_site_aniso_U_13
_atom_site_aniso_U_12
O2 0.0131(8) 0.0060(7) 0.0128(7) -0.0017(6) 0.0043(6) 0.0004(6)
O4 0.0090(8) 0.0097(8) 0.0181(8) 0.0050(6) 0.0052(6) 0.0003(6)
O1 0.0139(8) 0.0105(8) 0.0122(8) 0.0031(6) 0.0067(6) 0.0019(6)
C12 0.0099(10) 0.0061(10) 0.0085(10) 0.0000(8) 0.0030(8) 0.0009(8)
O3 0.0095(7) 0.0069(7) 0.0161(8) -0.0037(6) 0.0043(6) 0.0006(6)
C11 0.0112(11) 0.0061(10) 0.0092(10) 0.0006(8) 0.0044(8) -0.0003(8)
C16 0.0086(10) 0.0074(10) 0.0132(11) 0.0019(8) 0.0046(8) -0.0005(8)
C19 0.0135(11) 0.0100(11) 0.0201(12) -0.0057(9) 0.0079(9) -0.0032(8)
C14 0.0092(10) 0.0081(10) 0.0098(10) -0.0003(8) 0.0038(8) -0.0001(8)
C15 0.0089(10) 0.0077(11) 0.0114(10) -0.0009(8) 0.0030(8) -0.0004(8)
C5 0.0094(10) 0.0063(10) 0.0080(10) -0.0009(7) 0.0035(8) -0.0008(8)
C6 0.0102(10) 0.0073(10) 0.0075(10) 0.0007(8) 0.0017(8) 0.0002(8)
C13 0.0111(10) 0.0065(10) 0.0101(10) -0.0003(8) 0.0058(8) 0.0000(8)
C4 0.0101(10) 0.0069(11) 0.0113(10) -0.0005(8) 0.0049(8) -0.0002(8)
C9 0.0122(10) 0.0084(10) 0.0064(10) 0.0029(8) 0.0009(8) 0.0008(8)
C17 0.0119(11) 0.0105(11) 0.0100(10) 0.0011(8) 0.0052(8) -0.0014(8)
C7 0.0114(10) 0.0093(11) 0.0081(10) -0.0004(8) 0.0022(8) -0.0018(8)
C1 0.0099(11) 0.0066(10) 0.0090(9) 0.0000(8) 0.0038(8) -0.0007(8)
C2 0.0095(10) 0.0067(10) 0.0105(10) 0.0003(8) 0.0042(8) 0.0003(8)
C10 0.0142(11) 0.0109(10) 0.0104(10) 0.0007(8) 0.0041(8) -0.0008(8)
C18 0.0120(11) 0.0098(10) 0.0163(11) -0.0015(8) 0.0058(9) -0.0041(8)
C8 0.0120(10) 0.0074(10) 0.0106(10) -0.0024(8) 0.0043(8) -0.0010(8)
C3 0.0119(11) 0.0072(10) 0.0111(10) 0.0016(8) 0.0056(8) 0.0001(8)
C20 0.0093(11) 0.0119(11) 0.0132(10) 0.0007(9) 0.0042(8) -0.0001(8)
O5 0.0122(9) 0.0369(11) 0.0242(9) 0.0174(8) 0.0037(7) -0.0019(7)

loop_
_atom_type_symbol
_atom_type_description
_atom_type_scat_dispersion_real
_atom_type_scat_dispersion_imag
_atom_type_scat_source
C C 0.0181 0.0091 'International Tables Vol C Tables 4.2.6.8 and 6.1.1.4'
H H 0.0000 0.0000 'International Tables Vol C Tables 4.2.6.8 and 6.1.1.4'
O O 0.0492 0.0322 'International Tables Vol C Tables 4.2.6.8 and 6.1.1.4'

loop_
_geom_angle_atom_site_label_1
_geom_angle_atom_site_label_2
_geom_angle_atom_site_label_3
_geom_angle
C2 O2 H2 109.5
C16 O4 H4 109.5
C3 O1 H1 109.5
C11 C12 H12 107.2
C14 C12 H12 107.2
C14 C12 C11 111.82(17)
C13 C12 H12 107.2
C13 C12 C11 111.24(17)
C13 C12 C14 111.95(17)
C14 O3 H3 109.5
C12 C11 H11 107.6
C9 C11 C12 110.60(17)
C9 C11 H11 107.6
C9 C11 C17 113.95(18)
C17 C11 C12 109.32(17)
C17 C11 H11 107.6
O4 C16 H16 106.5
O4 C16 C15 112.57(17)
O4 C16 C17 110.31(18)
C15 C16 H16 106.5
C17 C16 H16 106.5
C17 C16 C15 113.90(18)
H19A C19 H19B 109.5
H19A C19 H19C 109.5
H19B C19 H19C 109.5
C15 C19 H19A 109.5
C15 C19 H19B 109.5
C15 C19 H19C 109.5
C12 C14 H14 108.1
C12 C14 C15 112.11(18)
O3 C14 C12 108.34(17)
O3 C14 H14 108.1
O3 C14 C15 111.99(18)
C15 C14 H14 108.1
C16 C15 C14 107.89(17)
C19 C15 C16 109.05(18)
C19 C15 C14 110.35(18)
C19 C15 C20 107.23(18)
C20 C15 C16 113.59(18)
C20 C15 C14 108.73(18)
C13 C5 C6 108.92(18)
C13 C5 C4 112.19(17)
C13 C5 C1 114.23(18)
C4 C5 C6 110.48(17)
C1 C5 C6 108.53(17)
C1 C5 C4 102.31(17)
C5 C6 H6 106.8
C9 C6 C5 109.77(17)
C9 C6 H6 106.8
C9 C6 C7 115.84(18)
C7 C6 C5 110.30(18)
C7 C6 H6 106.8
C12 C13 C5 112.35(18)
C12 C13 H13A 109.1
C12 C13 H13B 109.1
C5 C13 H13A 109.1
C5 C13 H13B 109.1
H13A C13 H13B 107.9
C5 C4 H4A 110.3
C5 C4 H4B 110.3
H4A C4 H4B 108.5
C3 C4 C5 107.20(18)
C3 C4 H4A 110.3
C3 C4 H4B 110.3
C11 C9 C6 113.98(18)
C10 C9 C11 123.1(2)
C10 C9 C6 123.0(2)
C11 C17 H17A 109.3
C11 C17 H17B 109.3
C16 C17 C11 111.67(18)
C16 C17 H17A 109.3
C16 C17 H17B 109.3
H17A C17 H17B 107.9
C6 C7 H7A 108.8
C6 C7 H7B 108.8
C6 C7 C8 113.78(17)
H7A C7 H7B 107.7
C8 C7 H7A 108.8
C8 C7 H7B 108.8
C5 C1 H1A 111.6
C5 C1 H1B 111.6
H1A C1 H1B 109.4
C2 C1 C5 101.06(17)
C2 C1 H1A 111.6
C2 C1 H1B 111.6
O2 C2 C1 110.57(17)
O2 C2 C8 110.99(17)
O2 C2 C3 110.46(17)
C1 C2 C8 109.36(17)
C1 C2 C3 102.15(17)
C8 C2 C3 112.99(17)
C9 C10 H10A 120.0
C9 C10 H10B 120.0
H10A C10 H10B 120.0
H18A C18 H18B 109.5
H18A C18 H18C 109.5
H18B C18 H18C 109.5
C3 C18 H18A 109.5
C3 C18 H18B 109.5
C3 C18 H18C 109.5
C7 C8 H8A 109.0
C7 C8 H8B 109.0
C2 C8 C7 112.96(17)
C2 C8 H8A 109.0
C2 C8 H8B 109.0
H8A C8 H8B 107.8
O1 C3 C4 107.18(17)
O1 C3 C2 107.11(17)
O1 C3 C18 107.98(18)
C4 C3 C2 103.06(17)
C18 C3 C4 116.01(19)
C18 C3 C2 114.92(19)
C15 C20 H20A 109.5
C15 C20 H20B 109.5
C15 C20 H20C 109.5
H20A C20 H20B 109.5
H20A C20 H20C 109.5
H20B C20 H20C 109.5
H5A O5 H5B 105(3)

loop_
_geom_bond_atom_site_label_1
_geom_bond_atom_site_label_2
_geom_bond_distance
O2 H2 0.8200
O2 C2 1.429(3)
O4 H4 0.8200
O4 C16 1.439(3)
O1 H1 0.8200
O1 C3 1.444(3)
C12 H12 0.9800
C12 C11 1.543(3)
C12 C14 1.531(3)
C12 C13 1.523(3)
O3 H3 0.8200
O3 C14 1.436(3)
C11 H11 0.9800
C11 C9 1.522(3)
C11 C17 1.532(3)
C16 H16 0.9800
C16 C15 1.541(3)
C16 C17 1.525(3)
C19 H19A 0.9600
C19 H19B 0.9600
C19 H19C 0.9600
C19 C15 1.530(3)
C14 H14 0.9800
C14 C15 1.547(3)
C15 C20 1.536(3)
C5 C6 1.553(3)
C5 C13 1.525(3)
C5 C4 1.553(3)
C5 C1 1.540(3)
C6 H6 0.9800
C6 C9 1.523(3)
C6 C7 1.538(3)
C13 H13A 0.9700
C13 H13B 0.9700
C4 H4A 0.9700
C4 H4B 0.9700
C4 C3 1.547(3)
C9 C10 1.326(3)
C17 H17A 0.9700
C17 H17B 0.9700
C7 H7A 0.9700
C7 H7B 0.9700
C7 C8 1.538(3)
C1 H1A 0.9700
C1 H1B 0.9700
C1 C2 1.529(3)
C2 C8 1.531(3)
C2 C3 1.561(3)
C10 H10A 0.9300
C10 H10B 0.9300
C18 H18A 0.9600
C18 H18B 0.9600
C18 H18C 0.9600
C18 C3 1.519(3)
C8 H8A 0.9700
C8 H8B 0.9700
C20 H20A 0.9600
C20 H20B 0.9600
C20 H20C 0.9600
O5 H5A 0.857(14)
O5 H5B 0.854(14)

loop_
_geom_torsion_atom_site_label_1
_geom_torsion_atom_site_label_2
_geom_torsion_atom_site_label_3
_geom_torsion_atom_site_label_4
_geom_torsion
O2 C2 C8 C7 179.06(17)
O2 C2 C3 O1 -39.9(2)
O2 C2 C3 C4 -152.73(17)
O2 C2 C3 C18 80.1(2)
O4 C16 C15 C19 -59.0(2)
O4 C16 C15 C14 -178.86(16)
O4 C16 C15 C20 60.5(2)
O4 C16 C17 C11 176.07(16)
C12 C11 C9 C6 -53.0(2)
C12 C11 C9 C10 126.7(2)
C12 C11 C17 C16 54.5(2)
C12 C14 C15 C16 -55.0(2)
C12 C14 C15 C19 -174.05(18)
C12 C14 C15 C20 68.6(2)
O3 C14 C15 C16 67.0(2)
O3 C14 C15 C19 -52.0(2)
O3 C14 C15 C20 -169.37(17)
C11 C12 C14 O3 -66.1(2)
C11 C12 C14 C15 58.0(2)
C11 C12 C13 C5 -56.7(2)
C14 C12 C11 C9 177.73(18)
C14 C12 C11 C17 -56.0(2)
C14 C12 C13 C5 177.41(17)
C15 C16 C17 C11 -56.2(2)
C5 C6 C9 C11 56.0(2)
C5 C6 C9 C10 -123.6(2)
C5 C6 C7 C8 43.0(2)
C5 C4 C3 O1 -104.65(18)
C5 C4 C3 C2 8.2(2)
C5 C4 C3 C18 134.66(19)
C5 C1 C2 O2 166.63(17)
C5 C1 C2 C8 -70.9(2)
C5 C1 C2 C3 49.08(19)
C6 C5 C13 C12 58.9(2)
C6 C5 C4 C3 -93.9(2)
C6 C5 C1 C2 73.5(2)
C6 C7 C8 C2 -41.4(3)
C13 C12 C11 C9 51.7(2)
C13 C12 C11 C17 177.98(18)
C13 C12 C14 O3 59.5(2)
C13 C12 C14 C15 -176.38(17)
C13 C5 C6 C9 -57.1(2)
C13 C5 C6 C7 174.09(18)
C13 C5 C4 C3 144.33(18)
C13 C5 C1 C2 -164.73(17)
C4 C5 C6 C9 179.25(17)
C4 C5 C6 C7 50.4(2)
C4 C5 C13 C12 -178.44(17)
C4 C5 C1 C2 -43.25(19)
C9 C11 C17 C16 178.82(17)
C9 C6 C7 C8 -82.5(2)
C17 C11 C9 C6 -176.59(18)
C17 C11 C9 C10 3.1(3)
C17 C16 C15 C19 174.48(18)
C17 C16 C15 C14 54.6(2)
C17 C16 C15 C20 -66.0(2)
C7 C6 C9 C11 -178.26(18)
C7 C6 C9 C10 2.1(3)
C1 C5 C6 C9 67.8(2)
C1 C5 C6 C7 -61.0(2)
C1 C5 C13 C12 -62.6(2)
C1 C5 C4 C3 21.5(2)
C1 C2 C8 C7 56.8(2)
C1 C2 C3 O1 77.78(19)
C1 C2 C3 C4 -35.1(2)
C1 C2 C3 C18 -162.27(18)
C8 C2 C3 O1 -164.86(17)
C8 C2 C3 C4 82.3(2)
C8 C2 C3 C18 -44.9(3)
C3 C2 C8 C7 -56.2(2)
